data_4320515
loop_
_publ_author_name
'Jaehong Han'
'Markos Koutmos'
'Saleem Al Ahmad'
'Dimitri Coucouvanis'

_publ_contact_author 'Dimitri Coucouvanis'
_publ_contact_author_address
;
  Dimitri Coucouvanis
  Department of Chemistry
  The University of Michigan
  Ann Arbor, MI 48109
  USA
;
_publ_contact_author_email dcouc@umich.edu
_publ_section_title
;
 Rational Synthesis of High Nuclearity Mo/Fe/S Clusters: The Reductive
 Coupling Approach in the Convenient Synthesis of (Cl4-cat)2Mo2Fe6S8(PR3)6
 [R = Et, nPr, nBu] and the New
 [(Cl4-cat)2Mo2Fe2S3O(PEt3)3Cl].1/2(Fe(PEt3)2(MeCN)4) and
 (Cl4-cat)2Mo2Fe3S5(PEt3)5 Clusters
;
_journal_name_full 'Inorganic Chemistry'
_journal_page_first 5985
_journal_page_last 5999
_journal_paper_doi 10.1021/ic0104914
_journal_volume 40
_journal_year 2001
_chemical_formula_moiety '[(Cl4-cat)2Mo2Fe2S3O(PEt3)3Cl].1/2(Fe(PEt3)2(MeCN)4).2(MeCN)'
_chemical_formula_sum 'C44 H72 Cl9 Fe2.5 Mo2 N4 O5 P4 S3'
_chemical_formula_weight 1607.67
_chemical_name_common 'Mo2Fe2OS3 cubane'
_chemical_name_systematic
;
?
;
_space_group_IT_number 14
_symmetry_cell_setting monoclinic
_symmetry_space_group_name_Hall '-P 2ybc'
_symmetry_space_group_name_H-M 'P 1 21/c 1'
_atom_sites_solution_hydrogens geom
_atom_sites_solution_primary direct
_atom_sites_solution_secondary difmap
_audit_creation_method SHELXL-97
_cell_angle_alpha 90.00
_cell_angle_beta 91.680(4)
_cell_angle_gamma 90.00
_cell_formula_units_Z 4
_cell_length_a 11.098(3)
_cell_length_b 22.827(6)
_cell_length_c 25.855(6)
_cell_measurement_temperature 158(2)
_cell_measurement_theta_max 26.41
_cell_measurement_theta_min 1.19
_cell_volume 6547(3)
_computing_cell_refinement 'Bruker SMART'
_computing_data_collection 'Bruker SMART'
_computing_data_reduction 'Bruker SHELXTL'
_computing_molecular_graphics 'Bruker SHELXTL'
_computing_publication_material 'Bruker SHELXTL'
_computing_structure_refinement 'SHELXL-97 (Sheldrick, 1997)'
_computing_structure_solution 'SHELXS-97 (Sheldrick, 1990)'
_diffrn_ambient_temperature 158(2)
_diffrn_measured_fraction_theta_full 0.998
_diffrn_measured_fraction_theta_max 0.998
_diffrn_measurement_device_type 'CCD area detector'
_diffrn_measurement_method 'phi and omega scans'
_diffrn_radiation_monochromator graphite
_diffrn_radiation_source 'fine-focus sealed tube'
_diffrn_radiation_type MoK\a
_diffrn_radiation_wavelength 0.71073
_diffrn_reflns_av_R_equivalents 0.0297
_diffrn_reflns_av_sigmaI/netI 0.0236
_diffrn_reflns_limit_h_max 13
_diffrn_reflns_limit_h_min -13
_diffrn_reflns_limit_k_max 28
_diffrn_reflns_limit_k_min -28
_diffrn_reflns_limit_l_max 32
_diffrn_reflns_limit_l_min -32
_diffrn_reflns_number 62323
_diffrn_reflns_theta_full 26.41
_diffrn_reflns_theta_max 26.41
_diffrn_reflns_theta_min 1.19
_exptl_absorpt_coefficient_mu 1.519
_exptl_crystal_density_diffrn 1.631
_exptl_crystal_density_method 'not measured'
_exptl_crystal_F_000 3256
_exptl_crystal_size_max 0.32
_exptl_crystal_size_mid 0.32
_exptl_crystal_size_min 0.20
_refine_diff_density_max 1.084
_refine_diff_density_min -0.774
_refine_diff_density_rms 0.089
_refine_ls_extinction_method none
_refine_ls_goodness_of_fit_ref 1.040
_refine_ls_hydrogen_treatment mixed
_refine_ls_matrix_type full
_refine_ls_number_parameters 731
_refine_ls_number_reflns 13425
_refine_ls_number_restraints 0
_refine_ls_restrained_S_all 1.040
_refine_ls_R_factor_all 0.0430
_refine_ls_R_factor_gt 0.0326
_refine_ls_shift/su_max 0.363
_refine_ls_shift/su_mean 0.006
_refine_ls_structure_factor_coef Fsqd
_refine_ls_weighting_details 'calc w=1/[\s^2^(Fo^2^)+(0.0514P)^2^+9.3665P] where P=(Fo^2^+2Fc^2^)/3'
_refine_ls_weighting_scheme calc
_refine_ls_wR_factor_gt 0.0916
_refine_ls_wR_factor_ref 0.0970
_reflns_number_gt 11139
_reflns_number_total 13425
_reflns_threshold_expression >2sigma(I)
_cod_data_source_file ic0104914_5.cif
_cod_data_source_block compound_VIII
_cod_depositor_comments
;
The following automatic conversions were performed:

'_symmetry_cell_setting' value 'Monoclinic' changed to 'monoclinic'
according to the built-in table from CIF Core dictionary named
'cif_core.dic' version 2.4.1 from 2010-06-29.

Automatic conversion script
Id: cif_fix_values 1646 2011-03-28 12:23:43Z adriana 
;
_cod_original_formula_sum 'C44 H72 Cl9 Fe2.50 Mo2 N4 O5 P4 S3'
_cod_database_code 4320515

loop_
_symmetry_equiv_pos_as_xyz
'x, y, z'
'-x, y+1/2, -z+1/2'
'-x, -y, -z'
'x, -y-1/2, z-1/2'

loop_
_atom_site_label
_atom_site_type_symbol
_atom_site_fract_x
_atom_site_fract_y
_atom_site_fract_z
_atom_site_U_iso_or_equiv
_atom_site_adp_type
_atom_site_occupancy
_atom_site_symmetry_multiplicity
_atom_site_calc_flag
_atom_site_refinement_flags
_atom_site_disorder_assembly
_atom_site_disorder_group
Mo1 Mo 0.34451(2) 0.825503(11) 0.401765(10) 0.02301(7) Uani 1 1 d . . .
Mo2 Mo 0.34124(2) 0.761688(11) 0.315640(10) 0.02245(7) Uani 1 1 d . . .
Fe1 Fe 0.23170(4) 0.867664(19) 0.314388(17) 0.02404(10) Uani 1 1 d . . .
Fe2 Fe 0.47143(4) 0.85604(2) 0.324718(18) 0.02632(11) Uani 1 1 d . . .
Fe3 Fe 0.0000 0.5000 0.5000 0.02380(14) Uani 1 2 d S . .
Cl1 Cl 0.07981(7) 0.91970(4) 0.28052(3) 0.03454(19) Uani 1 1 d . . .
Cl2 Cl 0.69349(10) 0.88121(4) 0.52230(4) 0.0556(3) Uani 1 1 d . . .
Cl3 Cl 0.74393(9) 0.78599(4) 0.60873(4) 0.0416(2) Uani 1 1 d . . .
Cl4 Cl 0.57804(8) 0.67480(4) 0.61328(3) 0.0397(2) Uani 1 1 d . . .
Cl5 Cl 0.37128(7) 0.65799(4) 0.52873(3) 0.03410(19) Uani 1 1 d . . .
Cl6 Cl 0.64479(10) 0.64131(5) 0.22013(4) 0.0534(3) Uani 1 1 d . . .
Cl7 Cl 0.67019(9) 0.51216(4) 0.26361(4) 0.0423(2) Uani 1 1 d . . .
Cl8 Cl 0.51953(8) 0.47502(4) 0.35940(4) 0.0410(2) Uani 1 1 d . . .
Cl9 Cl 0.33135(8) 0.56326(4) 0.40428(4) 0.03560(19) Uani 1 1 d . . .
S1 S 0.36041(7) 0.83686(4) 0.25333(3) 0.02784(17) Uani 1 1 d . . .
S2 S 0.35785(8) 0.92059(3) 0.36662(3) 0.02840(17) Uani 1 1 d . . .
S3 S 0.16702(7) 0.78960(3) 0.35959(3) 0.02344(16) Uani 1 1 d . . .
P1 P 0.20169(9) 0.86918(4) 0.46890(4) 0.0366(2) Uani 1 1 d . . .
P2 P 0.19296(9) 0.71331(4) 0.24949(4) 0.0374(2) Uani 1 1 d . . .
P3 P 0.66152(9) 0.89709(5) 0.30699(4) 0.0407(2) Uani 1 1 d . . .
P4 P -0.03242(7) 0.46514(4) 0.41686(3) 0.02722(18) Uani 1 1 d . . .
O1 O 0.4805(2) 0.78536(9) 0.36426(9) 0.0286(5) Uani 1 1 d . . .
O2 O 0.4852(2) 0.85134(10) 0.45287(9) 0.0346(5) Uani 1 1 d . . .
O3 O 0.3507(2) 0.75765(9) 0.45454(9) 0.0271(5) Uani 1 1 d . . .
O4 O 0.4711(2) 0.71293(10) 0.27680(9) 0.0313(5) Uani 1 1 d . . .
O5 O 0.33383(19) 0.68036(9) 0.35167(9) 0.0268(5) Uani 1 1 d . . .
N1 N 0.0522(2) 0.57367(11) 0.47299(11) 0.0265(6) Uani 1 1 d . . .
N2 N 0.1635(2) 0.47317(11) 0.49994(11) 0.0272(6) Uani 1 1 d . . .
N3 N 0.3530(5) 0.1874(2) 0.0942(2) 0.0991(18) Uani 1 1 d . . .
N4 N 0.1547(5) 0.0562(2) 0.3521(2) 0.100(2) Uani 1 1 d . . .
C1 C 0.5127(3) 0.81228(14) 0.48857(13) 0.0292(7) Uani 1 1 d . . .
C2 C 0.6061(3) 0.81878(15) 0.52557(14) 0.0339(8) Uani 1 1 d . . .
C3 C 0.6280(3) 0.77635(15) 0.56365(13) 0.0312(7) Uani 1 1 d . . .
C4 C 0.5564(3) 0.72681(14) 0.56510(12) 0.0275(7) Uani 1 1 d . . .
C5 C 0.4628(3) 0.71947(14) 0.52802(12) 0.0260(6) Uani 1 1 d . . .
C6 C 0.4396(3) 0.76134(13) 0.49013(12) 0.0254(6) Uani 1 1 d . . .
C7 C 0.4845(3) 0.65880(14) 0.29330(13) 0.0277(7) Uani 1 1 d . . .
C8 C 0.5628(3) 0.61840(15) 0.27199(13) 0.0326(7) Uani 1 1 d . . .
C9 C 0.5731(3) 0.56135(15) 0.29173(13) 0.0321(7) Uani 1 1 d . . .
C10 C 0.5043(3) 0.54443(14) 0.33296(13) 0.0297(7) Uani 1 1 d . . .
C11 C 0.4220(3) 0.58419(14) 0.35362(13) 0.0270(7) Uani 1 1 d . . .
C12 C 0.4107(3) 0.64052(14) 0.33448(13) 0.0256(6) Uani 1 1 d . . .
C13 C 0.0937(5) 0.9245(2) 0.4444(3) 0.0794(18) Uani 1 1 d . . .
C14A C -0.0061(8) 0.9042(5) 0.4226(3) 0.058(2) Uani 0.50 1 d P . .
C14B C 0.0022(9) 0.9567(4) 0.4719(4) 0.063(3) Uani 0.50 1 d P . .
C15 C 0.2811(5) 0.9046(2) 0.52300(17) 0.0610(13) Uani 1 1 d . . .
H15A H 0.2221 0.9151 0.5495 0.073 Uiso 1 1 calc R . .
H15B H 0.3389 0.8764 0.5389 0.073 Uiso 1 1 calc R . .
C16 C 0.3499(6) 0.9601(2) 0.5078(2) 0.085(2) Uani 1 1 d . . .
H16A H 0.3908 0.9767 0.5386 0.102 Uiso 1 1 calc R . .
H16B H 0.2931 0.9888 0.4930 0.102 Uiso 1 1 calc R . .
H16C H 0.4098 0.9500 0.4821 0.102 Uiso 1 1 calc R . .
C17 C 0.1042(5) 0.8145(2) 0.49947(19) 0.0710(16) Uani 1 1 d . . .
C18A C 0.1350(8) 0.7859(4) 0.5410(3) 0.051(2) Uani 0.50 1 d P . .
C18B C 0.0410(8) 0.8266(4) 0.5446(4) 0.053(2) Uani 0.50 1 d P . .
C19 C 0.1022(5) 0.6509(2) 0.2778(2) 0.0658(14) Uani 1 1 d . . .
H19A H 0.1403 0.6832 0.2586 0.079 Uiso 1 1 calc R . .
H19B H 0.0772 0.6610 0.3132 0.079 Uiso 1 1 calc R . .
C20A C 0.0309(9) 0.6096(5) 0.2490(4) 0.066(3) Uani 0.50 1 d P . .
C20B C 0.1385(13) 0.5987(6) 0.2696(5) 0.092(4) Uiso 0.50 1 d P . .
C21 C 0.0771(4) 0.7638(2) 0.22444(17) 0.0496(10) Uani 1 1 d . . .
H21A H 0.0255 0.7749 0.2535 0.060 Uiso 1 1 calc R . .
H21B H 0.1178 0.7999 0.2128 0.060 Uiso 1 1 calc R . .
C22 C -0.0043(5) 0.7422(3) 0.18026(19) 0.0732(16) Uani 1 1 d . . .
H22A H -0.0619 0.7730 0.1703 0.088 Uiso 1 1 calc R . .
H22B H -0.0481 0.7073 0.1914 0.088 Uiso 1 1 calc R . .
H22C H 0.0447 0.7323 0.1506 0.088 Uiso 1 1 calc R . .
C23 C 0.2632(4) 0.6794(2) 0.19450(18) 0.0582(12) Uani 1 1 d . . .
H23A H 0.3181 0.6481 0.2074 0.070 Uiso 1 1 calc R . .
H23B H 0.1996 0.6606 0.1726 0.070 Uiso 1 1 calc R . .
C24 C 0.3337(5) 0.7208(2) 0.16133(19) 0.0720(16) Uani 1 1 d . . .
H24A H 0.3684 0.6990 0.1327 0.086 Uiso 1 1 calc R . .
H24B H 0.3985 0.7389 0.1823 0.086 Uiso 1 1 calc R . .
H24C H 0.2798 0.7513 0.1474 0.086 Uiso 1 1 calc R . .
C25 C 0.0838(3) 0.61680(14) 0.45575(13) 0.0259(7) Uani 1 1 d . . .
C26 C 0.1214(3) 0.67185(14) 0.43296(15) 0.0337(8) Uani 1 1 d . . .
H26A H 0.1469 0.6649 0.3975 0.040 Uiso 1 1 calc R . .
H26B H 0.1888 0.6882 0.4536 0.040 Uiso 1 1 calc R . .
H26C H 0.0538 0.6995 0.4325 0.040 Uiso 1 1 calc R . .
C27 C 0.2605(3) 0.45677(14) 0.49846(13) 0.0304(7) Uani 1 1 d . . .
C28 C 0.3826(3) 0.43401(19) 0.49583(18) 0.0483(10) Uani 1 1 d . . .
H28A H 0.4202 0.4490 0.4647 0.058 Uiso 1 1 calc R . .
H28B H 0.3801 0.3911 0.4946 0.058 Uiso 1 1 calc R . .
H28C H 0.4297 0.4466 0.5265 0.058 Uiso 1 1 calc R . .
C29 C -0.0428(4) 0.51940(16) 0.36516(14) 0.0400(9) Uani 1 1 d . . .
H29A H 0.0345 0.5410 0.3642 0.048 Uiso 1 1 calc R . .
H29B H -0.0540 0.4987 0.3317 0.048 Uiso 1 1 calc R . .
C30 C -0.1458(4) 0.56395(17) 0.37054(15) 0.0465(10) Uani 1 1 d . . .
H30A H -0.1453 0.5915 0.3415 0.056 Uiso 1 1 calc R . .
H30B H -0.1346 0.5855 0.4031 0.056 Uiso 1 1 calc R . .
H30C H -0.2232 0.5432 0.3704 0.056 Uiso 1 1 calc R . .
C31 C 0.0819(3) 0.41526(18) 0.39246(18) 0.0480(11) Uani 1 1 d . . .
H31A H 0.0622 0.4064 0.3557 0.058 Uiso 1 1 calc R . .
H31B H 0.1611 0.4352 0.3940 0.058 Uiso 1 1 calc R . .
C32 C 0.0921(4) 0.35804(18) 0.4222(2) 0.0663(15) Uani 1 1 d . . .
H32A H 0.1544 0.3335 0.4072 0.080 Uiso 1 1 calc R . .
H32B H 0.0146 0.3375 0.4203 0.080 Uiso 1 1 calc R . .
H32C H 0.1139 0.3663 0.4585 0.080 Uiso 1 1 calc R . .
C33 C -0.1722(3) 0.42333(16) 0.41063(13) 0.0324(7) Uani 1 1 d . . .
H33A H -0.1703 0.3925 0.4376 0.039 Uiso 1 1 calc R . .
H33B H -0.2398 0.4499 0.4183 0.039 Uiso 1 1 calc R . .
C34 C -0.2000(3) 0.39425(16) 0.35901(14) 0.0361(8) Uani 1 1 d . . .
H34A H -0.2770 0.3734 0.3605 0.043 Uiso 1 1 calc R . .
H34B H -0.1358 0.3664 0.3513 0.043 Uiso 1 1 calc R . .
H34C H -0.2052 0.4241 0.3318 0.043 Uiso 1 1 calc R . .
C35 C 0.2436(5) 0.2031(3) 0.0639(2) 0.084(2) Uani 1 1 d . . .
C36 C 0.1665(6) 0.2107(4) 0.0399(3) 0.121(3) Uani 1 1 d . . .
H36A H 0.1314 0.2487 0.0486 0.146 Uiso 1 1 calc R . .
H36B H 0.1071 0.1797 0.0454 0.146 Uiso 1 1 calc R . .
H36C H 0.1894 0.2107 0.0036 0.146 Uiso 1 1 calc R . .
C37 C 0.0246(6) 0.0583(2) 0.3644(3) 0.089(2) Uani 1 1 d . . .
C38 C -0.0735(6) 0.0591(3) 0.3741(3) 0.121(3) Uani 1 1 d . . .
H38A H -0.1196 0.0793 0.3465 0.145 Uiso 1 1 calc R . .
H38B H -0.0833 0.0799 0.4068 0.145 Uiso 1 1 calc R . .
H38C H -0.1031 0.0189 0.3773 0.145 Uiso 1 1 calc R . .
C39A C 0.7011(8) 0.9599(4) 0.3511(4) 0.056(2) Uani 0.50 1 d P . .
C39B C 0.7697(7) 0.8989(4) 0.3622(4) 0.058(3) Uani 0.50 1 d P . .
C40 C 0.6595(10) 0.9775(7) 0.2853(6) 0.119(7) Uani 0.50 1 d P . .
C41A C 0.6556(7) 0.9262(5) 0.2424(3) 0.060(3) Uani 0.50 1 d P . .
C41B C 0.7431(10) 0.8587(6) 0.2508(5) 0.093(5) Uani 0.50 1 d P . .
C42A C 0.7729(8) 0.9609(7) 0.2296(5) 0.101(5) Uani 0.50 1 d P . .
C42B C 0.6203(6) 1.0166(3) 0.3347(4) 0.042(2) Uani 0.50 1 d P . .
C43A C 0.7776(7) 0.8448(4) 0.3166(4) 0.060(3) Uani 0.50 1 d P . .
C43B C 0.7928(9) 0.8374(5) 0.3846(5) 0.075(3) Uani 0.50 1 d P . .
C44A C 0.7329(12) 0.7952(7) 0.2506(6) 0.082(4) Uani 0.50 1 d P . .
C44B C 0.7580(11) 0.7879(6) 0.2856(6) 0.074(3) Uani 0.50 1 d P . .

loop_
_atom_site_aniso_label
_atom_site_aniso_U_11
_atom_site_aniso_U_22
_atom_site_aniso_U_33
_atom_site_aniso_U_23
_atom_site_aniso_U_13
_atom_site_aniso_U_12
Mo1 0.02719(14) 0.01770(13) 0.02392(14) 0.00248(10) -0.00291(10) -0.00034(10)
Mo2 0.02147(13) 0.01914(13) 0.02669(14) -0.00003(10) -0.00028(10) 0.00216(10)
Fe1 0.0257(2) 0.0211(2) 0.0253(2) 0.00309(17) -0.00077(17) 0.00378(17)
Fe2 0.0252(2) 0.0236(2) 0.0300(2) 0.00449(19) -0.00187(18) -0.00116(18)
Fe3 0.0204(3) 0.0161(3) 0.0351(4) -0.0005(3) 0.0041(3) -0.0013(2)
Cl1 0.0316(4) 0.0340(4) 0.0378(5) 0.0061(4) -0.0028(3) 0.0095(3)
Cl2 0.0650(7) 0.0358(5) 0.0638(7) 0.0108(5) -0.0331(5) -0.0214(5)
Cl3 0.0464(5) 0.0368(5) 0.0403(5) -0.0032(4) -0.0203(4) 0.0038(4)
Cl4 0.0433(5) 0.0410(5) 0.0345(5) 0.0134(4) -0.0060(4) 0.0043(4)
Cl5 0.0293(4) 0.0301(4) 0.0428(5) 0.0134(4) -0.0016(3) -0.0033(3)
Cl6 0.0644(6) 0.0470(6) 0.0504(6) 0.0077(5) 0.0289(5) 0.0218(5)
Cl7 0.0518(5) 0.0369(5) 0.0384(5) -0.0060(4) 0.0047(4) 0.0219(4)
Cl8 0.0448(5) 0.0225(4) 0.0559(6) 0.0009(4) 0.0037(4) 0.0100(4)
Cl9 0.0378(4) 0.0243(4) 0.0451(5) 0.0056(3) 0.0087(4) 0.0048(3)
S1 0.0286(4) 0.0294(4) 0.0255(4) 0.0027(3) 0.0002(3) 0.0029(3)
S2 0.0360(4) 0.0192(4) 0.0298(4) 0.0032(3) -0.0015(3) -0.0012(3)
S3 0.0240(4) 0.0202(3) 0.0261(4) 0.0012(3) 0.0000(3) 0.0019(3)
P1 0.0505(6) 0.0277(4) 0.0322(5) -0.0053(4) 0.0122(4) -0.0044(4)
P2 0.0346(5) 0.0393(5) 0.0380(5) -0.0111(4) -0.0038(4) -0.0033(4)
P3 0.0310(5) 0.0451(6) 0.0457(6) 0.0106(5) -0.0039(4) -0.0100(4)
P4 0.0248(4) 0.0210(4) 0.0362(5) -0.0037(3) 0.0050(3) -0.0018(3)
O1 0.0320(12) 0.0216(11) 0.0321(12) 0.0044(9) -0.0021(9) -0.0039(9)
O2 0.0433(14) 0.0244(12) 0.0351(13) 0.0063(10) -0.0132(11) -0.0072(10)
O3 0.0308(11) 0.0214(11) 0.0285(12) 0.0039(9) -0.0056(9) -0.0029(9)
O4 0.0311(12) 0.0256(12) 0.0377(13) 0.0013(10) 0.0098(10) 0.0060(9)
O5 0.0232(11) 0.0210(11) 0.0365(13) 0.0004(9) 0.0047(9) 0.0040(9)
N1 0.0212(13) 0.0216(13) 0.0368(15) -0.0029(12) 0.0011(11) -0.0005(10)
N2 0.0251(14) 0.0200(13) 0.0365(15) -0.0015(11) 0.0025(11) -0.0015(11)
N3 0.083(4) 0.087(4) 0.125(5) -0.008(3) -0.032(3) -0.025(3)
N4 0.085(3) 0.065(3) 0.154(5) -0.022(3) 0.060(4) -0.014(3)
C1 0.0345(17) 0.0235(16) 0.0291(17) 0.0026(13) -0.0067(14) -0.0025(13)
C2 0.0402(19) 0.0251(17) 0.0357(19) 0.0001(14) -0.0097(15) -0.0048(14)
C3 0.0329(17) 0.0319(17) 0.0284(17) -0.0022(14) -0.0076(14) 0.0040(14)
C4 0.0309(16) 0.0281(16) 0.0235(16) 0.0048(13) 0.0015(13) 0.0077(13)
C5 0.0273(15) 0.0220(15) 0.0288(17) 0.0024(13) 0.0020(13) 0.0016(13)
C6 0.0265(15) 0.0228(15) 0.0268(16) -0.0001(13) -0.0020(12) 0.0008(12)
C7 0.0264(16) 0.0237(16) 0.0329(17) -0.0020(13) 0.0000(13) 0.0032(13)
C8 0.0332(18) 0.0339(18) 0.0309(18) -0.0018(14) 0.0046(14) 0.0073(14)
C9 0.0332(17) 0.0293(17) 0.0339(18) -0.0079(14) -0.0008(14) 0.0113(14)
C10 0.0327(17) 0.0190(15) 0.0370(19) -0.0031(13) -0.0046(14) 0.0041(13)
C11 0.0259(15) 0.0217(15) 0.0335(18) -0.0021(13) -0.0009(13) 0.0006(12)
C12 0.0209(14) 0.0235(15) 0.0324(17) -0.0048(13) -0.0017(12) 0.0028(12)
C13 0.065(3) 0.041(3) 0.134(5) 0.000(3) 0.039(3) 0.024(2)
C14A 0.052(5) 0.077(7) 0.044(5) 0.001(4) -0.010(4) 0.028(5)
C14B 0.075(6) 0.054(6) 0.061(6) -0.005(5) 0.018(5) 0.034(5)
C15 0.084(3) 0.060(3) 0.041(2) -0.024(2) 0.021(2) -0.029(3)
C16 0.113(5) 0.061(3) 0.082(4) -0.039(3) 0.037(3) -0.047(3)
C17 0.105(4) 0.063(3) 0.047(3) -0.013(2) 0.030(3) -0.046(3)
C18A 0.059(5) 0.044(5) 0.049(5) 0.011(4) 0.008(4) -0.005(4)
C18B 0.053(5) 0.057(5) 0.051(5) -0.004(4) 0.026(4) -0.002(4)
C19 0.078(3) 0.051(3) 0.069(3) -0.013(2) 0.019(3) -0.032(3)
C20A 0.065(6) 0.079(7) 0.053(6) 0.009(5) -0.017(5) -0.037(5)
C21 0.037(2) 0.065(3) 0.046(2) 0.001(2) -0.0121(17) -0.0024(19)
C22 0.058(3) 0.105(4) 0.055(3) -0.003(3) -0.025(2) -0.012(3)
C23 0.063(3) 0.060(3) 0.051(3) -0.025(2) 0.012(2) -0.015(2)
C24 0.092(4) 0.081(4) 0.044(3) -0.018(3) 0.017(3) -0.035(3)
C25 0.0213(14) 0.0208(15) 0.0354(18) -0.0006(13) -0.0035(13) 0.0004(12)
C26 0.0360(18) 0.0205(16) 0.044(2) 0.0061(14) -0.0008(15) -0.0036(14)
C27 0.0296(18) 0.0254(16) 0.0364(19) 0.0006(14) 0.0016(14) -0.0007(14)
C28 0.0293(19) 0.051(2) 0.065(3) 0.006(2) 0.0060(18) 0.0109(17)
C29 0.054(2) 0.0319(19) 0.034(2) -0.0016(15) 0.0093(17) -0.0088(17)
C30 0.066(3) 0.036(2) 0.037(2) 0.0053(17) -0.0058(19) 0.0014(19)
C31 0.0303(19) 0.045(2) 0.069(3) -0.030(2) 0.0055(18) 0.0028(16)
C32 0.047(2) 0.034(2) 0.116(4) -0.030(3) -0.015(3) 0.0145(19)
C33 0.0302(17) 0.0331(18) 0.0337(18) -0.0012(14) -0.0012(14) -0.0076(14)
C34 0.0384(19) 0.0319(18) 0.038(2) -0.0052(15) -0.0036(15) -0.0040(15)
C35 0.057(3) 0.122(5) 0.071(4) 0.030(3) -0.017(3) -0.046(3)
C36 0.068(4) 0.197(9) 0.097(5) 0.078(5) -0.034(4) -0.063(5)
C37 0.092(4) 0.058(3) 0.120(5) 0.029(3) 0.060(4) 0.025(3)
C38 0.088(5) 0.133(6) 0.145(7) 0.067(5) 0.076(5) 0.059(4)
C39A 0.052(5) 0.056(5) 0.059(6) 0.003(4) -0.013(4) -0.026(4)
C39B 0.031(4) 0.056(5) 0.087(7) 0.014(5) -0.027(4) -0.014(4)
C40 0.065(7) 0.149(13) 0.139(12) 0.119(11) -0.048(7) -0.073(8)
C41A 0.030(4) 0.117(9) 0.033(4) 0.030(5) -0.004(3) -0.015(5)
C41B 0.054(6) 0.119(10) 0.109(10) -0.053(8) 0.051(6) -0.037(7)
C42A 0.032(5) 0.191(15) 0.080(8) 0.086(9) 0.008(5) -0.024(7)
C42B 0.031(4) 0.008(3) 0.088(6) -0.006(3) 0.003(4) -0.012(3)
C43A 0.022(4) 0.062(6) 0.096(8) 0.020(5) 0.007(4) 0.005(4)
C43B 0.050(5) 0.070(7) 0.105(9) 0.019(6) -0.018(6) 0.001(5)
C44A 0.065(8) 0.088(9) 0.094(10) -0.038(9) 0.023(8) 0.001(6)
C44B 0.056(7) 0.079(8) 0.087(9) -0.016(8) 0.018(7) 0.004(6)

loop_
_atom_type_symbol
_atom_type_description
_atom_type_scat_dispersion_real
_atom_type_scat_dispersion_imag
_atom_type_scat_source
C C 0.0033 0.0016 'International Tables Vol C Tables 4.2.6.8 and 6.1.1.4'
H H 0.0000 0.0000 'International Tables Vol C Tables 4.2.6.8 and 6.1.1.4'
N N 0.0061 0.0033 'International Tables Vol C Tables 4.2.6.8 and 6.1.1.4'
O O 0.0106 0.0060 'International Tables Vol C Tables 4.2.6.8 and 6.1.1.4'
P P 0.1023 0.0942 'International Tables Vol C Tables 4.2.6.8 and 6.1.1.4'
S S 0.1246 0.1234 'International Tables Vol C Tables 4.2.6.8 and 6.1.1.4'
Cl Cl 0.1484 0.1585 'International Tables Vol C Tables 4.2.6.8 and 6.1.1.4'
Fe Fe 0.3463 0.8444 'International Tables Vol C Tables 4.2.6.8 and 6.1.1.4'
Mo Mo -1.6832 0.6857 'International Tables Vol C Tables 4.2.6.8 and 6.1.1.4'

loop_
_geom_angle_atom_site_label_1
_geom_angle_atom_site_label_2
_geom_angle_atom_site_label_3
_geom_angle
_geom_angle_site_symmetry_1
_geom_angle_site_symmetry_3
_geom_angle_publ_flag
O1 Mo1 O3 88.06(9) . . ?
O1 Mo1 O2 82.99(10) . . ?
O3 Mo1 O2 77.58(9) . . ?
O1 Mo1 S2 100.07(7) . . ?
O3 Mo1 S2 160.68(7) . . ?
O2 Mo1 S2 85.99(7) . . ?
O1 Mo1 S3 104.07(7) . . ?
O3 Mo1 S3 93.21(6) . . ?
O2 Mo1 S3 168.33(7) . . ?
S2 Mo1 S3 101.64(3) . . ?
O1 Mo1 Fe2 47.30(6) . . ?
O3 Mo1 Fe2 135.04(7) . . ?
O2 Mo1 Fe2 89.84(7) . . ?
S2 Mo1 Fe2 53.83(2) . . ?
S3 Mo1 Fe2 101.78(3) . . ?
O1 Mo1 P1 166.26(7) . . ?
O3 Mo1 P1 81.65(7) . . ?
O2 Mo1 P1 85.90(8) . . ?
S2 Mo1 P1 87.16(3) . . ?
S3 Mo1 P1 85.68(3) . . ?
Fe2 Mo1 P1 140.98(3) . . ?
O1 Mo1 Mo2 49.23(6) . . ?
O3 Mo1 Mo2 98.15(7) . . ?
O2 Mo1 Mo2 132.22(7) . . ?
S2 Mo1 Mo2 100.42(3) . . ?
S3 Mo1 Mo2 55.57(2) . . ?
Fe2 Mo1 Mo2 59.600(19) . . ?
P1 Mo1 Mo2 141.24(3) . . ?
O1 Mo1 Fe1 95.34(7) . . ?
O3 Mo1 Fe1 144.93(6) . . ?
O2 Mo1 Fe1 137.49(6) . . ?
S2 Mo1 Fe1 52.30(2) . . ?
S3 Mo1 Fe1 52.08(2) . . ?
Fe2 Mo1 Fe1 60.70(2) . . ?
P1 Mo1 Fe1 98.31(3) . . ?
Mo2 Mo1 Fe1 60.329(19) . . ?
O1 Mo2 O5 89.98(9) . . ?
O1 Mo2 O4 85.22(10) . . ?
O5 Mo2 O4 77.15(9) . . ?
O1 Mo2 S3 104.42(7) . . ?
O5 Mo2 S3 88.95(6) . . ?
O4 Mo2 S3 163.19(7) . . ?
O1 Mo2 S1 98.39(7) . . ?
O5 Mo2 S1 163.19(7) . . ?
O4 Mo2 S1 88.98(7) . . ?
S3 Mo2 S1 102.90(3) . . ?
O1 Mo2 P2 168.03(7) . . ?
O5 Mo2 P2 83.24(7) . . ?
O4 Mo2 P2 83.67(7) . . ?
S3 Mo2 P2 85.37(3) . . ?
S1 Mo2 P2 85.85(4) . . ?
O1 Mo2 Fe2 46.75(6) . . ?
O5 Mo2 Fe2 136.73(6) . . ?
O4 Mo2 Fe2 95.45(7) . . ?
S3 Mo2 Fe2 101.18(3) . . ?
S1 Mo2 Fe2 53.15(3) . . ?
P2 Mo2 Fe2 138.98(3) . . ?
O1 Mo2 Mo1 49.20(7) . . ?
O5 Mo2 Mo1 96.53(7) . . ?
O4 Mo2 Mo1 134.26(7) . . ?
S3 Mo2 Mo1 55.96(2) . . ?
S1 Mo2 Mo1 99.99(3) . . ?
P2 Mo2 Mo1 141.28(3) . . ?
Fe2 Mo2 Mo1 58.466(15) . . ?
O1 Mo2 Fe1 95.90(6) . . ?
O5 Mo2 Fe1 141.20(6) . . ?
O4 Mo2 Fe1 141.47(6) . . ?
S3 Mo2 Fe1 52.43(2) . . ?
S1 Mo2 Fe1 52.66(2) . . ?
P2 Mo2 Fe1 95.56(3) . . ?
Fe2 Mo2 Fe1 60.60(2) . . ?
Mo1 Mo2 Fe1 61.039(16) . . ?
Cl1 Fe1 S3 112.13(4) . . ?
Cl1 Fe1 S2 113.48(4) . . ?
S3 Fe1 S2 108.20(4) . . ?
Cl1 Fe1 S1 112.15(4) . . ?
S3 Fe1 S1 109.34(4) . . ?
S2 Fe1 S1 100.90(4) . . ?
Cl1 Fe1 Fe2 146.33(3) . . ?
S3 Fe1 Fe2 101.53(3) . . ?
S2 Fe1 Fe2 53.05(3) . . ?
S1 Fe1 Fe2 52.83(3) . . ?
Cl1 Fe1 Mo2 144.89(3) . . ?
S3 Fe1 Mo2 55.84(3) . . ?
S2 Fe1 Mo2 101.53(3) . . ?
S1 Fe1 Mo2 55.97(2) . . ?
Fe2 Fe1 Mo2 57.728(15) . . ?
Cl1 Fe1 Mo1 147.18(3) . . ?
S3 Fe1 Mo1 55.81(2) . . ?
S2 Fe1 Mo1 55.49(3) . . ?
S1 Fe1 Mo1 100.59(3) . . ?
Fe2 Fe1 Mo1 56.761(16) . . ?
Mo2 Fe1 Mo1 58.632(14) . . ?
O1 Fe2 S1 107.22(7) . . ?
O1 Fe2 S2 108.56(8) . . ?
S1 Fe2 S2 102.96(4) . . ?
O1 Fe2 P3 113.86(8) . . ?
S1 Fe2 P3 113.03(4) . . ?
S2 Fe2 P3 110.55(4) . . ?
O1 Fe2 Mo1 51.53(7) . . ?
S1 Fe2 Mo1 106.62(3) . . ?
S2 Fe2 Mo1 58.28(3) . . ?
P3 Fe2 Mo1 140.35(3) . . ?
O1 Fe2 Mo2 50.92(7) . . ?
S1 Fe2 Mo2 58.07(3) . . ?
S2 Fe2 Mo2 105.64(3) . . ?
P3 Fe2 Mo2 143.80(3) . . ?
Mo1 Fe2 Mo2 61.934(16) . . ?
O1 Fe2 Fe1 100.01(7) . . ?
S1 Fe2 Fe1 54.17(3) . . ?
S2 Fe2 Fe1 53.96(3) . . ?
P3 Fe2 Fe1 146.11(3) . . ?
Mo1 Fe2 Fe1 62.539(19) . . ?
Mo2 Fe2 Fe1 61.675(19) . . ?
N2 Fe3 N2 180.00(17) 3_566 . ?
N2 Fe3 N1 89.08(11) 3_566 3_566 ?
N2 Fe3 N1 90.92(11) . 3_566 ?
N2 Fe3 N1 90.92(11) 3_566 . ?
N2 Fe3 N1 89.08(11) . . ?
N1 Fe3 N1 180.00(17) 3_566 . ?
N2 Fe3 P4 89.38(9) 3_566 . ?
N2 Fe3 P4 90.62(9) . . ?
N1 Fe3 P4 89.79(9) 3_566 . ?
N1 Fe3 P4 90.21(9) . . ?
N2 Fe3 P4 90.62(9) 3_566 3_566 ?
N2 Fe3 P4 89.38(9) . 3_566 ?
N1 Fe3 P4 90.21(8) 3_566 3_566 ?
N1 Fe3 P4 89.79(9) . 3_566 ?
P4 Fe3 P4 180.0 . 3_566 ?
Fe2 S1 Fe1 73.00(3) . . ?
Fe2 S1 Mo2 68.77(3) . . ?
Fe1 S1 Mo2 71.37(3) . . ?
Fe2 S2 Fe1 72.99(3) . . ?
Fe2 S2 Mo1 67.89(3) . . ?
Fe1 S2 Mo1 72.20(3) . . ?
Fe1 S3 Mo2 71.73(3) . . ?
Fe1 S3 Mo1 72.11(3) . . ?
Mo2 S3 Mo1 68.47(3) . . ?
C15 P1 C13 104.8(3) . . ?
C15 P1 C17 104.4(2) . . ?
C13 P1 C17 103.1(3) . . ?
C15 P1 Mo1 113.24(17) . . ?
C13 P1 Mo1 116.1(2) . . ?
C17 P1 Mo1 113.94(17) . . ?
C23 P2 C21 107.7(2) . . ?
C23 P2 C19 103.1(2) . . ?
C21 P2 C19 103.5(2) . . ?
C23 P2 Mo2 114.88(16) . . ?
C21 P2 Mo2 113.06(14) . . ?
C19 P2 Mo2 113.51(17) . . ?
C43A P3 C41A 112.8(5) . . ?
C43A P3 C39B 56.6(5) . . ?
C41A P3 C39B 136.0(4) . . ?
C43A P3 C39A 105.8(5) . . ?
C41A P3 C39A 106.6(5) . . ?
C39B P3 C39A 51.3(4) . . ?
C43A P3 C40 133.5(5) . . ?
C41A P3 C40 51.4(6) . . ?
C39B P3 C40 102.0(5) . . ?
C39A P3 C40 56.5(6) . . ?
C43A P3 C41B 56.5(6) . . ?
C41A P3 C41B 58.4(6) . . ?
C39B P3 C41B 106.4(6) . . ?
C39A P3 C41B 133.9(4) . . ?
C40 P3 C41B 102.4(7) . . ?
C43A P3 Fe2 110.8(3) . . ?
C41A P3 Fe2 108.5(3) . . ?
C39B P3 Fe2 115.1(3) . . ?
C39A P3 Fe2 112.3(3) . . ?
C40 P3 Fe2 115.6(4) . . ?
C41B P3 Fe2 113.8(3) . . ?
C29 P4 C33 104.79(18) . . ?
C29 P4 C31 101.5(2) . . ?
C33 P4 C31 103.91(17) . . ?
C29 P4 Fe3 116.92(12) . . ?
C33 P4 Fe3 111.78(12) . . ?
C31 P4 Fe3 116.38(15) . . ?
Fe2 O1 Mo1 81.17(9) . . ?
Fe2 O1 Mo2 82.33(9) . . ?
Mo1 O1 Mo2 81.57(8) . . ?
C1 O2 Mo1 113.9(2) . . ?
C6 O3 Mo1 114.79(19) . . ?
C7 O4 Mo2 114.6(2) . . ?
C12 O5 Mo2 115.20(19) . . ?
C25 N1 Fe3 178.3(3) . . ?
C27 N2 Fe3 178.1(3) . . ?
O2 C1 C2 124.1(3) . . ?
O2 C1 C6 117.1(3) . . ?
C2 C1 C6 118.7(3) . . ?
C3 C2 C1 121.2(3) . . ?
C3 C2 Cl2 121.4(3) . . ?
C1 C2 Cl2 117.4(3) . . ?
C4 C3 C2 119.9(3) . . ?
C4 C3 Cl3 120.2(3) . . ?
C2 C3 Cl3 119.9(3) . . ?
C3 C4 C5 119.6(3) . . ?
C3 C4 Cl4 120.8(3) . . ?
C5 C4 Cl4 119.6(3) . . ?
C6 C5 C4 121.3(3) . . ?
C6 C5 Cl5 117.9(2) . . ?
C4 C5 Cl5 120.8(2) . . ?
O3 C6 C5 124.3(3) . . ?
O3 C6 C1 116.4(3) . . ?
C5 C6 C1 119.4(3) . . ?
O4 C7 C8 124.1(3) . . ?
O4 C7 C12 117.1(3) . . ?
C8 C7 C12 118.8(3) . . ?
C7 C8 C9 121.1(3) . . ?
C7 C8 Cl6 117.2(3) . . ?
C9 C8 Cl6 121.7(3) . . ?
C10 C9 C8 119.9(3) . . ?
C10 C9 Cl7 120.4(3) . . ?
C8 C9 Cl7 119.7(3) . . ?
C9 C10 C11 119.5(3) . . ?
C9 C10 Cl8 120.6(2) . . ?
C11 C10 Cl8 119.9(3) . . ?
C12 C11 C10 121.2(3) . . ?
C12 C11 Cl9 118.4(2) . . ?
C10 C11 Cl9 120.4(2) . . ?
O5 C12 C11 124.6(3) . . ?
O5 C12 C7 115.9(3) . . ?
C11 C12 C7 119.5(3) . . ?
C14A C13 C14B 78.2(7) . . ?
C14A C13 P1 116.0(5) . . ?
C14B C13 P1 129.4(6) . . ?
C13 C14A C14B 54.5(5) . . ?
C13 C14B C14A 47.2(5) . . ?
C16 C15 P1 113.8(4) . . ?
C18A C17 C18B 62.4(6) . . ?
C18A C17 P1 123.6(6) . . ?
C18B C17 P1 122.4(5) . . ?
C17 C18A C18B 62.7(6) . . ?
C18A C18B C17 54.9(5) . . ?
C20B C19 C20A 57.9(8) . . ?
C20B C19 P2 117.4(7) . . ?
C20A C19 P2 125.8(5) . . ?
C20B C20A C19 55.4(7) . . ?
C19 C20B C20A 66.7(9) . . ?
C22 C21 P2 117.2(4) . . ?
C24 C23 P2 114.8(3) . . ?
N1 C25 C26 178.6(4) . . ?
N2 C27 C28 178.1(4) . . ?
C30 C29 P4 114.4(3) . . ?
C32 C31 P4 113.7(3) . . ?
C34 C33 P4 117.2(2) . . ?
C36 C35 N3 174.5(10) . . ?
C38 C37 N4 178.9(7) . . ?
C39B C39A C42B 172.5(7) . . ?
C39B C39A C40 118.1(10) . . ?
C42B C39A C40 56.6(7) . . ?
C39B C39A P3 63.2(5) . . ?
C42B C39A P3 109.4(5) . . ?
C40 C39A P3 63.0(6) . . ?
C43B C39B C39A 158.5(9) . . ?
C43B C39B C43A 65.7(7) . . ?
C39A C39B C43A 122.3(7) . . ?
C43B C39B P3 111.7(7) . . ?
C39A C39B P3 65.5(4) . . ?
C43A C39B P3 59.6(4) . . ?
C41A C40 C42B 159.3(7) . . ?
C41A C40 C39A 119.3(9) . . ?
C42B C40 C39A 56.4(7) . . ?
C41A C40 P3 60.4(6) . . ?
C42B C40 P3 107.2(7) . . ?
C39A C40 P3 60.5(4) . . ?
C41A C40 C42A 50.5(8) . . ?
C42B C40 C42A 150.2(8) . . ?
C39A C40 C42A 119.7(8) . . ?
P3 C40 C42A 91.5(9) . . ?
C42A C41A C40 76.8(9) . . ?
C42A C41A P3 112.0(6) . . ?
C40 C41A P3 68.2(5) . . ?
C42A C41A C41B 90.5(8) . . ?
C40 C41A C41B 121.7(7) . . ?
P3 C41A C41B 64.8(5) . . ?
C44A C41B C43A 80.7(11) . . ?
C44A C41B C41A 142.9(10) . . ?
C43A C41B C41A 111.5(7) . . ?
C44A C41B C44B 30.5(7) . . ?
C43A C41B C44B 50.3(7) . . ?
C41A C41B C44B 146.1(7) . . ?
C44A C41B P3 114.4(9) . . ?
C43A C41B P3 56.8(4) . . ?
C41A C41B P3 56.8(4) . . ?
C44B C41B P3 93.8(7) . . ?
C41A C42A C40 52.7(6) . . ?
C39A C42B C40 67.0(6) . . ?
C44B C43A C39B 163.4(9) . . ?
C44B C43A C41B 68.0(8) . . ?
C39B C43A C41B 121.5(8) . . ?
C44B C43A P3 113.9(8) . . ?
C39B C43A P3 63.8(4) . . ?
C41B C43A P3 66.8(5) . . ?
C44B C43A C43B 116.4(9) . . ?
C39B C43A C43B 52.4(6) . . ?
C41B C43A C43B 171.3(8) . . ?
P3 C43A C43B 104.6(6) . . ?
C39B C43B C43A 61.9(7) . . ?
C44B C44A C41B 98.7(16) . . ?
C44A C44B C43A 112.3(17) . . ?
C44A C44B C41B 50.8(13) . . ?
C43A C44B C41B 61.7(7) . . ?

loop_
_geom_bond_atom_site_label_1
_geom_bond_atom_site_label_2
_geom_bond_distance
_geom_bond_site_symmetry_2
_geom_bond_publ_flag
Mo1 O1 2.036(2) . ?
Mo1 O3 2.064(2) . ?
Mo1 O2 2.100(2) . ?
Mo1 S2 2.3593(9) . ?
Mo1 S3 2.3696(9) . ?
Mo1 Fe2 2.5696(7) . ?
Mo1 P1 2.5846(10) . ?
Mo1 Mo2 2.6602(6) . ?
Mo1 Fe1 2.7260(7) . ?
Mo2 O1 2.037(2) . ?
Mo2 O5 2.080(2) . ?
Mo2 O4 2.100(2) . ?
Mo2 S3 2.3588(9) . ?
Mo2 S1 2.3676(9) . ?
Mo2 P2 2.5859(10) . ?
Mo2 Fe2 2.6003(7) . ?
Mo2 Fe1 2.7071(7) . ?
Fe1 Cl1 2.2209(10) . ?
Fe1 S3 2.2596(9) . ?
Fe1 S2 2.2654(10) . ?
Fe1 S1 2.2714(10) . ?
Fe1 Fe2 2.6792(9) . ?
Fe2 O1 1.911(2) . ?
Fe2 S1 2.2323(10) . ?
Fe2 S2 2.2390(10) . ?
Fe2 P3 2.3653(11) . ?
Fe3 N2 1.915(3) 3_566 ?
Fe3 N2 1.915(3) . ?
Fe3 N1 1.917(3) 3_566 ?
Fe3 N1 1.917(3) . ?
Fe3 P4 2.3105(10) . ?
Fe3 P4 2.3105(10) 3_566 ?
Cl2 C2 1.727(3) . ?
Cl3 C3 1.725(3) . ?
Cl4 C4 1.733(3) . ?
Cl5 C5 1.733(3) . ?
Cl6 C8 1.724(4) . ?
Cl7 C9 1.731(3) . ?
Cl8 C10 1.732(3) . ?
Cl9 C11 1.741(3) . ?
P1 C15 1.821(4) . ?
P1 C13 1.841(5) . ?
P1 C17 1.844(4) . ?
P2 C23 1.815(4) . ?
P2 C21 1.831(4) . ?
P2 C19 1.903(5) . ?
P3 C43A 1.768(9) . ?
P3 C41A 1.797(8) . ?
P3 C39B 1.839(9) . ?
P3 C39A 1.876(9) . ?
P3 C40 1.920(13) . ?
P3 C41B 1.943(10) . ?
P4 C29 1.823(4) . ?
P4 C33 1.825(3) . ?
P4 C31 1.830(4) . ?
O2 C1 1.313(4) . ?
O3 C6 1.332(4) . ?
O4 C7 1.314(4) . ?
O5 C12 1.332(4) . ?
N1 C25 1.140(4) . ?
N2 C27 1.141(4) . ?
N3 C35 1.470(8) . ?
N4 C37 1.489(7) . ?
C1 C2 1.398(5) . ?
C1 C6 1.419(4) . ?
C2 C3 1.397(5) . ?
C3 C4 1.383(5) . ?
C4 C5 1.403(5) . ?
C5 C6 1.387(4) . ?
C7 C8 1.392(5) . ?
C7 C12 1.424(5) . ?
C8 C9 1.402(5) . ?
C9 C10 1.384(5) . ?
C10 C11 1.404(4) . ?
C11 C12 1.382(4) . ?
C13 C14A 1.312(11) . ?
C13 C14B 1.456(9) . ?
C14A C14B 1.750(14) . ?
C15 C16 1.535(6) . ?
C17 C18A 1.294(10) . ?
C17 C18B 1.406(9) . ?
C18A C18B 1.402(13) . ?
C19 C20B 1.279(15) . ?
C19 C20A 1.427(10) . ?
C20A C20B 1.317(16) . ?
C21 C22 1.518(6) . ?
C23 C24 1.510(7) . ?
C25 C26 1.454(4) . ?
C27 C28 1.455(5) . ?
C29 C30 1.539(6) . ?
C31 C32 1.519(7) . ?
C33 C34 1.514(5) . ?
C35 C36 1.056(7) . ?
C37 C38 1.124(8) . ?
C39A C39B 1.608(13) . ?
C39A C42B 1.624(12) . ?
C39A C40 1.796(15) . ?
C39B C43B 1.535(14) . ?
C39B C43A 1.710(15) . ?
C40 C41A 1.61(2) . ?
C40 C42B 1.63(2) . ?
C40 C42A 1.98(2) . ?
C41A C42A 1.567(12) . ?
C41A C41B 1.830(18) . ?
C41B C44A 1.456(19) . ?
C41B C43A 1.762(18) . ?
C41B C44B 1.86(2) . ?
C43A C44B 1.540(17) . ?
C43A C43B 1.768(16) . ?
C44A C44B 0.954(17) . ?
